data_7036676
loop_
_publ_author_name
'Shen, Hai-Yun'
'Wang, Wen-Min'
'Bi, Yan-Xia'
'Gao, Hong-Ling'
'Liu, Shuang'
'Cui, Jian-Zhong'

_publ_section_title
;
 Luminescence, magnetocaloric effect and single-molecule magnet behavior
 in lanthanide complexes based on a tridentate ligand derived from
 8-hydroxyquinoline.
;
_journal_issue 43
_journal_name_full 'Dalton transactions (Cambridge, England : 2003)'
_journal_page_first 18893
_journal_page_last 18901
_journal_paper_doi 10.1039/c5dt02894a
_journal_volume 44
_journal_year 2015
_chemical_formula_sum 'C26 H11 Dy F12 N2 O5 S'
_chemical_formula_weight 853.93
_chemical_name_systematic
; 
 ? 
;
_space_group_IT_number 15
_symmetry_cell_setting monoclinic
_symmetry_space_group_name_Hall '-C 2yc'
_symmetry_space_group_name_H-M 'C 1 2/c 1'
_atom_sites_solution_hydrogens geom
_atom_sites_solution_primary direct
_atom_sites_solution_secondary difmap
_audit_creation_method SHELXL-97
_audit_update_record
;
2015-09-10 deposited with the CCDC.
2015-09-29 downloaded from the CCDC.
;
_cell_angle_alpha 90.00
_cell_angle_beta 105.17(3)
_cell_angle_gamma 90.00
_cell_formula_units_Z 8
_cell_length_a 23.555(5)
_cell_length_b 12.633(3)
_cell_length_c 20.210(4)
_cell_measurement_reflns_used 8702
_cell_measurement_temperature 113(2)
_cell_measurement_theta_max 27.8904
_cell_measurement_theta_min 1.7915
_cell_volume 5804(2)
_computing_cell_refinement crystalclear
_computing_data_collection crystalclear
_computing_data_reduction crystalclear
_computing_molecular_graphics 'Bruker SHELXTL'
_computing_publication_material 'Bruker SHELXTL'
_computing_structure_refinement 'SHELXL-97 (Sheldrick, 1997)'
_computing_structure_solution 'SHELXS-97 (Sheldrick, 1990)'
_diffrn_ambient_temperature 113(2)
_diffrn_measured_fraction_theta_full 0.988
_diffrn_measured_fraction_theta_max 0.988
_diffrn_measurement_device_type 'rigaku saturn'
_diffrn_measurement_method '\w scans'
_diffrn_radiation_monochromator multilayer
_diffrn_radiation_source 'rotating anode'
_diffrn_radiation_type MoK\a
_diffrn_radiation_wavelength 0.71073
_diffrn_reflns_av_R_equivalents 0.0349
_diffrn_reflns_av_sigmaI/netI 0.0397
_diffrn_reflns_limit_h_max 30
_diffrn_reflns_limit_h_min -30
_diffrn_reflns_limit_k_max 13
_diffrn_reflns_limit_k_min -16
_diffrn_reflns_limit_l_max 26
_diffrn_reflns_limit_l_min -19
_diffrn_reflns_number 22000
_diffrn_reflns_theta_full 27.91
_diffrn_reflns_theta_max 27.91
_diffrn_reflns_theta_min 1.79
_diffrn_standards_decay_% 0
_diffrn_standards_interval_count 0
_diffrn_standards_interval_time 0
_diffrn_standards_number 0
_exptl_absorpt_coefficient_mu 2.764
_exptl_absorpt_correction_T_max 0.7326
_exptl_absorpt_correction_T_min 0.6078
_exptl_absorpt_correction_type multi-scan
_exptl_absorpt_process_details crystalclear
_exptl_crystal_colour yellow
_exptl_crystal_density_diffrn 1.954
_exptl_crystal_density_method 'not measured'
_exptl_crystal_description block
_exptl_crystal_F_000 3288
_exptl_crystal_size_max 0.20
_exptl_crystal_size_mid 0.18
_exptl_crystal_size_min 0.12
_refine_diff_density_max 1.268
_refine_diff_density_min -1.360
_refine_diff_density_rms 0.130
_refine_ls_extinction_method none
_refine_ls_goodness_of_fit_ref 1.068
_refine_ls_hydrogen_treatment constr
_refine_ls_matrix_type full
_refine_ls_number_parameters 484
_refine_ls_number_reflns 6880
_refine_ls_number_restraints 153
_refine_ls_restrained_S_all 1.129
_refine_ls_R_factor_all 0.0433
_refine_ls_R_factor_gt 0.0346
_refine_ls_shift/su_max 0.001
_refine_ls_shift/su_mean 0.000
_refine_ls_structure_factor_coef Fsqd
_refine_ls_weighting_details 'calc w=1/[\s^2^(Fo^2^)+(0.0434P)^2^+4.4924P] where P=(Fo^2^+2Fc^2^)/3'
_refine_ls_weighting_scheme calc
_refine_ls_wR_factor_gt 0.0743
_refine_ls_wR_factor_ref 0.0787
_reflns_number_gt 5834
_reflns_number_total 6880
_reflns_threshold_expression >2sigma(I)
_cod_data_source_file c5dt02894a2.cif
_cod_data_source_block 4
_cod_depositor_comments
;
The following automatic conversions were performed:

'_symmetry_cell_setting' value 'Monoclinic' changed to 'monoclinic'
according to
/usr/data/users/saulius/crontab/automatic-downloads/rss-feeds/RSC/lib/dictionaries/cif_core.dic
dictionary named 'cif_core.dic' version 2.4.2 from 2011-04-26.

Automatic conversion script
Id: cif_fix_values 3271 2015-04-21 07:52:19Z andrius 

 Adding full bibliography for 7036674--7036680.cif.
;
_cod_original_sg_symbol_H-M C2/c
_cod_database_code 7036676

loop_
_symmetry_equiv_pos_as_xyz
'x, y, z'
'-x, y, -z+1/2'
'x+1/2, y+1/2, z'
'-x+1/2, y+1/2, -z+1/2'
'-x, -y, -z'
'x, -y, z-1/2'
'-x+1/2, -y+1/2, -z'
'x+1/2, -y+1/2, z-1/2'

loop_
_atom_site_label
_atom_site_type_symbol
_atom_site_fract_x
_atom_site_fract_y
_atom_site_fract_z
_atom_site_U_iso_or_equiv
_atom_site_adp_type
_atom_site_occupancy
_atom_site_symmetry_multiplicity
_atom_site_calc_flag
_atom_site_refinement_flags
_atom_site_disorder_assembly
_atom_site_disorder_group
Dy1 Dy 0.329232(7) 0.208294(12) 0.016657(8) 0.01562(6) Uani 1 1 d . . .
S1 S 0.50068(4) -0.03359(7) 0.10798(5) 0.02365(19) Uani 1 1 d . . .
F1 F 0.25518(19) -0.0902(3) -0.1471(2) 0.0438(12) Uani 0.799(10) 1 d PDU A 1
F2 F 0.18892(16) 0.0263(4) -0.1820(4) 0.078(2) Uani 0.799(10) 1 d PDU A 1
F3 F 0.2487(3) -0.0136(4) -0.24113(17) 0.0588(17) Uani 0.799(10) 1 d PDU A 1
F1' F 0.1974(6) -0.0143(15) -0.1433(7) 0.050(5) Uani 0.201(10) 1 d PDU A 2
F2' F 0.2104(7) 0.0342(12) -0.2381(5) 0.047(5) Uani 0.201(10) 1 d PDU A 2
F3' F 0.2623(8) -0.0903(10) -0.1814(11) 0.069(6) Uani 0.201(10) 1 d PDU A 2
F4 F 0.4232(5) 0.2162(7) -0.2099(5) 0.040(3) Uani 0.425(10) 1 d PDU A 1
F5 F 0.3553(4) 0.3314(6) -0.2307(4) 0.037(2) Uani 0.425(10) 1 d PDU A 1
F6 F 0.4277(5) 0.3522(8) -0.1442(4) 0.0559(19) Uani 0.425(10) 1 d PDU A 1
F4' F 0.4084(4) 0.2187(8) -0.2274(5) 0.068(3) Uani 0.575(10) 1 d PDU A 2
F5' F 0.3713(4) 0.3645(7) -0.2063(6) 0.093(3) Uani 0.575(10) 1 d PDU A 2
F6' F 0.4493(3) 0.3042(7) -0.1379(3) 0.0559(19) Uani 0.575(10) 1 d PDU A 2
F7 F 0.4825(6) 0.4853(12) 0.0633(4) 0.0378(18) Uani 0.60(2) 1 d PDU B 1
F8 F 0.4244(5) 0.5658(7) 0.1120(7) 0.049(2) Uani 0.60(2) 1 d PDU B 1
F9 F 0.5028(5) 0.4921(11) 0.1741(5) 0.062(3) Uani 0.60(2) 1 d PDU B 1
F7' F 0.4691(9) 0.496(2) 0.0542(5) 0.0378(18) Uani 0.40(2) 1 d PD B 2
F8' F 0.4386(7) 0.5675(10) 0.1350(9) 0.049(2) Uani 0.40(2) 1 d PD B 2
F9' F 0.5138(5) 0.4629(14) 0.1593(8) 0.062(3) Uani 0.40(2) 1 d PD B 2
F10 F 0.41814(18) 0.2648(3) 0.30526(13) 0.0707(12) Uani 1 1 d . B .
F11 F 0.32816(17) 0.2274(3) 0.26570(16) 0.0677(10) Uani 1 1 d . B .
F12 F 0.39175(18) 0.1153(2) 0.25684(14) 0.0649(10) Uani 1 1 d . B .
O1 O 0.23597(10) 0.15987(19) 0.03028(12) 0.0180(5) Uani 1 1 d . . .
O2 O 0.28639(11) 0.0935(2) -0.07566(13) 0.0230(5) Uani 1 1 d . . .
O3 O 0.37052(11) 0.2416(2) -0.07552(12) 0.0219(5) Uani 1 1 d . . .
O4 O 0.39278(11) 0.35071(19) 0.05833(12) 0.0207(5) Uani 1 1 d . . .
O5 O 0.34196(12) 0.22172(19) 0.13514(13) 0.0220(5) Uani 1 1 d . . .
N1 N 0.33049(13) 0.0321(2) 0.06770(14) 0.0190(6) Uani 1 1 d . . .
N2 N 0.43060(13) 0.1181(2) 0.05128(14) 0.0174(6) Uani 1 1 d . . .
C1 C 0.27908(16) -0.0034(3) 0.07758(17) 0.0189(7) Uani 1 1 d . . .
C2 C 0.22893(16) 0.0644(3) 0.05743(17) 0.0192(7) Uani 1 1 d . . .
C3 C 0.17704(16) 0.0292(3) 0.06907(17) 0.0214(7) Uani 1 1 d . . .
H3 H 0.1430 0.0727 0.0564 0.026 Uiso 1 1 calc R . .
C4 C 0.17347(17) -0.0703(3) 0.09938(19) 0.0257(8) Uani 1 1 d . . .
H4 H 0.1371 -0.0918 0.1070 0.031 Uiso 1 1 calc R . .
C5 C 0.22067(18) -0.1364(3) 0.11802(19) 0.0257(8) Uani 1 1 d . . .
H5 H 0.2170 -0.2034 0.1378 0.031 Uiso 1 1 calc R . .
C6 C 0.27498(17) -0.1044(3) 0.10775(18) 0.0230(8) Uani 1 1 d . . .
C7 C 0.32713(19) -0.1649(3) 0.12772(19) 0.0272(8) Uani 1 1 d . . .
H7 H 0.3261 -0.2333 0.1469 0.033 Uiso 1 1 calc R . .
C8 C 0.37880(17) -0.1260(3) 0.11973(19) 0.0252(8) Uani 1 1 d . . .
H8 H 0.4140 -0.1661 0.1339 0.030 Uiso 1 1 calc R . .
C9 C 0.37904(16) -0.0252(3) 0.09012(17) 0.0205(7) Uani 1 1 d . . .
C10 C 0.43217(16) 0.0251(3) 0.08077(17) 0.0196(7) Uani 1 1 d . . .
C11 C 0.48688(15) 0.1477(3) 0.04710(17) 0.0189(7) Uani 1 1 d . . .
C12 C 0.50179(17) 0.2397(3) 0.01729(18) 0.0209(7) Uani 1 1 d . . .
H12 H 0.4728 0.2913 -0.0018 0.025 Uiso 1 1 calc R . .
C13 C 0.55938(17) 0.2539(3) 0.01621(19) 0.0252(8) Uani 1 1 d . . .
H13 H 0.5701 0.3165 -0.0036 0.030 Uiso 1 1 calc R . .
C14 C 0.60290(17) 0.1778(3) 0.04370(19) 0.0265(8) Uani 1 1 d . . .
H14 H 0.6422 0.1893 0.0413 0.032 Uiso 1 1 calc R . .
C15 C 0.58932(16) 0.0876(3) 0.07374(19) 0.0250(8) Uani 1 1 d . . .
H15 H 0.6186 0.0365 0.0929 0.030 Uiso 1 1 calc R . .
C16 C 0.53083(17) 0.0731(3) 0.07520(18) 0.0222(7) Uani 1 1 d . . .
C17 C 0.24237(17) 0.0035(3) -0.17676(19) 0.0316(9) Uani 1 1 d D . .
C18 C 0.28502(17) 0.0878(3) -0.13775(19) 0.0247(8) Uani 1 1 d . A .
C19 C 0.3181(2) 0.1453(3) -0.1729(2) 0.0327(10) Uani 1 1 d . . .
H19 H 0.3128 0.1347 -0.2207 0.039 Uiso 1 1 calc R A .
C20 C 0.35902(19) 0.2184(3) -0.1376(2) 0.0258(8) Uani 1 1 d . A .
C21 C 0.39490(19) 0.2786(3) -0.17888(19) 0.0326(10) Uani 1 1 d D . .
C22 C 0.45994(17) 0.4787(3) 0.11651(18) 0.0306(9) Uani 1 1 d D . .
C23 C 0.42161(15) 0.3815(3) 0.11630(18) 0.0212(7) Uani 1 1 d . B .
C24 C 0.42103(17) 0.3397(3) 0.17969(18) 0.0244(8) Uani 1 1 d . . .
H24 H 0.4482 0.3643 0.2202 0.029 Uiso 1 1 calc R B .
C25 C 0.38015(16) 0.2614(3) 0.18350(18) 0.0215(7) Uani 1 1 d . B .
C26 C 0.3804(2) 0.2178(4) 0.2540(2) 0.0342(10) Uani 1 1 d . . .

loop_
_atom_site_aniso_label
_atom_site_aniso_U_11
_atom_site_aniso_U_22
_atom_site_aniso_U_33
_atom_site_aniso_U_23
_atom_site_aniso_U_13
_atom_site_aniso_U_12
Dy1 0.01445(8) 0.01571(9) 0.01525(9) 0.00186(6) 0.00133(6) -0.00213(6)
S1 0.0217(4) 0.0230(4) 0.0234(5) 0.0036(3) 0.0008(3) 0.0050(3)
F1 0.058(3) 0.0181(16) 0.045(2) -0.0029(14) -0.0043(18) -0.0066(15)
F2 0.0219(18) 0.058(3) 0.133(6) -0.054(3) -0.016(2) 0.0054(18)
F3 0.084(4) 0.058(3) 0.031(2) -0.0169(17) 0.011(2) -0.033(3)
F1' 0.027(7) 0.067(9) 0.053(8) -0.014(7) 0.008(6) -0.015(6)
F2' 0.057(9) 0.049(8) 0.022(6) 0.003(5) -0.011(6) -0.025(7)
F3' 0.059(9) 0.056(9) 0.091(11) -0.036(8) 0.015(8) 0.013(7)
F4 0.034(5) 0.037(4) 0.056(6) 0.024(4) 0.022(4) 0.019(4)
F5 0.050(4) 0.027(4) 0.034(4) 0.017(3) 0.012(3) 0.004(3)
F6 0.067(4) 0.067(4) 0.0347(19) 0.004(3) 0.014(2) -0.043(3)
F4' 0.065(6) 0.099(6) 0.049(4) -0.035(4) 0.031(4) -0.040(4)
F5' 0.082(6) 0.074(5) 0.147(8) 0.079(5) 0.070(5) 0.029(5)
F6' 0.067(4) 0.067(4) 0.0347(19) 0.004(3) 0.014(2) -0.043(3)
F7 0.036(5) 0.036(3) 0.044(2) -0.002(2) 0.015(3) -0.017(3)
F8 0.067(5) 0.0247(15) 0.061(6) -0.012(3) 0.026(4) -0.014(3)
F9 0.065(4) 0.057(6) 0.042(4) 0.014(3) -0.024(3) -0.046(3)
F7' 0.036(5) 0.036(3) 0.044(2) -0.002(2) 0.015(3) -0.017(3)
F8' 0.067(5) 0.0247(15) 0.061(6) -0.012(3) 0.026(4) -0.014(3)
F9' 0.065(4) 0.057(6) 0.042(4) 0.014(3) -0.024(3) -0.046(3)
F10 0.101(3) 0.085(2) 0.0163(13) 0.0043(14) -0.0015(15) -0.050(2)
F11 0.068(2) 0.105(3) 0.0442(18) 0.0059(17) 0.0384(17) -0.005(2)
F12 0.118(3) 0.0405(17) 0.0340(16) 0.0181(13) 0.0170(17) 0.0117(19)
O1 0.0169(12) 0.0152(11) 0.0217(12) 0.0043(9) 0.0044(9) -0.0024(9)
O2 0.0214(13) 0.0227(13) 0.0232(14) -0.0013(10) 0.0027(10) -0.0028(10)
O3 0.0204(12) 0.0264(13) 0.0170(13) 0.0001(10) 0.0017(10) -0.0029(11)
O4 0.0230(13) 0.0188(13) 0.0192(12) -0.0011(9) 0.0034(10) -0.0052(10)
O5 0.0229(13) 0.0248(14) 0.0189(13) -0.0016(10) 0.0067(10) -0.0044(10)
N1 0.0202(15) 0.0184(15) 0.0170(14) 0.0003(11) 0.0023(11) -0.0017(12)
N2 0.0175(14) 0.0183(14) 0.0159(14) 0.0009(11) 0.0035(11) -0.0004(11)
C1 0.0240(18) 0.0162(16) 0.0148(16) 0.0014(12) 0.0020(13) -0.0019(14)
C2 0.0217(17) 0.0168(17) 0.0172(17) 0.0021(13) 0.0017(13) -0.0038(13)
C3 0.0203(17) 0.0216(18) 0.0201(18) 0.0067(14) 0.0015(14) -0.0023(14)
C4 0.0263(19) 0.0261(19) 0.0243(19) 0.0040(15) 0.0060(15) -0.0090(16)
C5 0.033(2) 0.0186(18) 0.0253(19) 0.0064(14) 0.0067(16) -0.0077(15)
C6 0.030(2) 0.0162(17) 0.0210(18) 0.0031(13) 0.0039(15) -0.0041(15)
C7 0.035(2) 0.0196(18) 0.026(2) 0.0081(15) 0.0070(16) 0.0022(16)
C8 0.0275(19) 0.0207(18) 0.0258(19) 0.0051(15) 0.0040(15) 0.0039(15)
C9 0.0236(18) 0.0211(17) 0.0152(17) -0.0005(13) 0.0026(14) 0.0005(14)
C10 0.0209(17) 0.0228(18) 0.0131(16) 0.0009(13) 0.0011(13) 0.0038(14)
C11 0.0144(15) 0.0211(18) 0.0204(17) -0.0035(13) 0.0034(13) -0.0004(13)
C12 0.0241(18) 0.0179(17) 0.0205(18) -0.0035(13) 0.0053(14) 0.0035(14)
C13 0.0218(18) 0.0280(19) 0.0248(19) -0.0019(16) 0.0046(15) -0.0043(16)
C14 0.0195(18) 0.033(2) 0.025(2) -0.0078(16) 0.0028(15) -0.0016(15)
C15 0.0191(17) 0.028(2) 0.0246(19) -0.0077(15) 0.0006(14) 0.0029(15)
C16 0.0243(18) 0.0224(18) 0.0179(17) -0.0013(14) 0.0022(14) -0.0004(15)
C17 0.032(2) 0.027(2) 0.029(2) 0.0003(16) -0.0034(17) -0.0040(17)
C18 0.0256(19) 0.0165(17) 0.0249(19) -0.0007(14) -0.0061(15) -0.0013(14)
C19 0.044(3) 0.032(2) 0.0177(19) 0.0001(15) -0.0007(17) -0.0113(19)
C20 0.031(2) 0.0219(19) 0.0228(19) 0.0030(14) 0.0048(16) 0.0014(15)
C21 0.044(3) 0.031(2) 0.023(2) 0.0000(16) 0.0094(18) -0.0071(19)
C22 0.034(2) 0.029(2) 0.025(2) -0.0008(16) 0.0008(17) -0.0117(17)
C23 0.0170(16) 0.0219(18) 0.0226(18) -0.0003(14) 0.0013(13) -0.0013(14)
C24 0.0233(18) 0.030(2) 0.0159(18) -0.0005(15) -0.0014(14) -0.0061(15)
C25 0.0219(18) 0.0232(18) 0.0194(18) -0.0001(14) 0.0054(14) 0.0023(14)
C26 0.045(3) 0.039(2) 0.020(2) 0.0008(17) 0.0109(18) -0.010(2)

loop_
_atom_type_symbol
_atom_type_description
_atom_type_scat_dispersion_real
_atom_type_scat_dispersion_imag
_atom_type_scat_source
C C 0.0033 0.0016 'International Tables Vol C Tables 4.2.6.8 and 6.1.1.4'
H H 0.0000 0.0000 'International Tables Vol C Tables 4.2.6.8 and 6.1.1.4'
N N 0.0061 0.0033 'International Tables Vol C Tables 4.2.6.8 and 6.1.1.4'
O O 0.0106 0.0060 'International Tables Vol C Tables 4.2.6.8 and 6.1.1.4'
F F 0.0171 0.0103 'International Tables Vol C Tables 4.2.6.8 and 6.1.1.4'
S S 0.1246 0.1234 'International Tables Vol C Tables 4.2.6.8 and 6.1.1.4'
Dy Dy -0.1892 4.4098 'International Tables Vol C Tables 4.2.6.8 and 6.1.1.4'

loop_
_geom_angle_atom_site_label_1
_geom_angle_atom_site_label_2
_geom_angle_atom_site_label_3
_geom_angle
_geom_angle_site_symmetry_1
_geom_angle_site_symmetry_3
O1 Dy1 O5 105.25(9) 7 .
O1 Dy1 O4 83.53(9) 7 .
O5 Dy1 O4 71.27(9) . .
O1 Dy1 O3 85.03(9) 7 .
O5 Dy1 O3 145.88(9) . .
O4 Dy1 O3 77.90(9) . .
O1 Dy1 O1 72.20(9) 7 .
O5 Dy1 O1 76.93(9) . .
O4 Dy1 O1 132.85(9) . .
O3 Dy1 O1 136.65(8) . .
O1 Dy1 O2 91.00(9) 7 .
O5 Dy1 O2 139.82(9) . .
O4 Dy1 O2 148.24(9) . .
O3 Dy1 O2 70.46(9) . .
O1 Dy1 O2 73.51(9) . .
O1 Dy1 N1 140.01(9) 7 .
O5 Dy1 N1 69.57(9) . .
O4 Dy1 N1 127.44(9) . .
O3 Dy1 N1 122.26(10) . .
O1 Dy1 N1 67.99(9) . .
O2 Dy1 N1 74.42(9) . .
O1 Dy1 N2 155.08(9) 7 .
O5 Dy1 N2 83.83(9) . .
O4 Dy1 N2 77.45(9) . .
O3 Dy1 N2 75.42(9) . .
O1 Dy1 N2 132.72(9) . .
O2 Dy1 N2 96.72(9) . .
N1 Dy1 N2 64.85(10) . .
O1 Dy1 Dy1 36.72(6) 7 7
O5 Dy1 Dy1 91.04(7) . 7
O4 Dy1 Dy1 111.00(7) . 7
O3 Dy1 Dy1 113.82(7) . 7
O1 Dy1 Dy1 35.48(6) . 7
O2 Dy1 Dy1 80.35(7) . 7
N1 Dy1 Dy1 103.40(7) . 7
N2 Dy1 Dy1 168.20(6) . 7
C10 S1 C16 89.22(18) . .
C2 O1 Dy1 132.4(2) . 7
C2 O1 Dy1 119.6(2) . .
Dy1 O1 Dy1 107.80(9) 7 .
C18 O2 Dy1 136.1(2) . .
C20 O3 Dy1 136.7(3) . .
C23 O4 Dy1 135.3(2) . .
C25 O5 Dy1 134.7(2) . .
C9 N1 C1 119.5(3) . .
C9 N1 Dy1 123.6(2) . .
C1 N1 Dy1 116.7(2) . .
C10 N2 C11 110.6(3) . .
C10 N2 Dy1 115.7(2) . .
C11 N2 Dy1 133.7(2) . .
N1 C1 C6 121.4(3) . .
N1 C1 C2 117.6(3) . .
C6 C1 C2 120.9(3) . .
O1 C2 C3 124.4(3) . .
O1 C2 C1 118.0(3) . .
C3 C2 C1 117.5(3) . .
C2 C3 C4 121.2(4) . .
C2 C3 H3 119.4 . .
C4 C3 H3 119.4 . .
C5 C4 C3 122.0(4) . .
C5 C4 H4 119.0 . .
C3 C4 H4 119.0 . .
C4 C5 C6 119.4(3) . .
C4 C5 H5 120.3 . .
C6 C5 H5 120.3 . .
C5 C6 C7 124.0(3) . .
C5 C6 C1 119.0(4) . .
C7 C6 C1 117.0(4) . .
C8 C7 C6 120.6(3) . .
C8 C7 H7 119.7 . .
C6 C7 H7 119.7 . .
C7 C8 C9 118.7(4) . .
C7 C8 H8 120.7 . .
C9 C8 H8 120.7 . .
N1 C9 C8 122.6(4) . .
N1 C9 C10 114.1(3) . .
C8 C9 C10 123.3(3) . .
N2 C10 C9 121.7(3) . .
N2 C10 S1 116.2(3) . .
C9 C10 S1 122.1(3) . .
C12 C11 N2 126.7(3) . .
C12 C11 C16 119.4(3) . .
N2 C11 C16 113.9(3) . .
C13 C12 C11 118.5(4) . .
C13 C12 H12 120.8 . .
C11 C12 H12 120.8 . .
C12 C13 C14 121.6(4) . .
C12 C13 H13 119.2 . .
C14 C13 H13 119.2 . .
C15 C14 C13 120.9(4) . .
C15 C14 H14 119.6 . .
C13 C14 H14 119.6 . .
C14 C15 C16 117.7(4) . .
C14 C15 H15 121.2 . .
C16 C15 H15 121.2 . .
C15 C16 C11 122.0(4) . .
C15 C16 S1 127.9(3) . .
C11 C16 S1 110.1(3) . .
F2 C17 F3' 125.1(9) . .
F2 C17 F1 110.1(4) . .
F3' C17 F1 33.5(8) . .
F2 C17 F2' 63.1(7) . .
F3' C17 F2' 109.2(7) . .
F1 C17 F2' 133.5(7) . .
F2 C17 F3 108.0(4) . .
F3' C17 F3 69.6(9) . .
F1 C17 F3 102.7(3) . .
F2' C17 F3 48.2(8) . .
F2 C17 F1' 39.3(6) . .
F3' C17 F1' 102.7(7) . .
F1 C17 F1' 75.6(7) . .
F2' C17 F1' 100.4(6) . .
F3 C17 F1' 135.4(7) . .
F2 C17 C18 112.8(4) . .
F3' C17 C18 118.4(9) . .
F1 C17 C18 110.3(3) . .
F2' C17 C18 114.3(6) . .
F3 C17 C18 112.3(4) . .
F1' C17 C18 109.7(7) . .
O2 C18 C19 127.8(3) . .
O2 C18 C17 113.4(3) . .
C19 C18 C17 118.7(3) . .
C18 C19 C20 119.4(4) . .
C18 C19 H19 120.3 . .
C20 C19 H19 120.3 . .
O3 C20 C19 127.7(4) . .
O3 C20 C21 115.1(3) . .
C19 C20 C21 117.1(3) . .
F5' C21 F6 75.8(5) . .
F5' C21 F4 121.9(7) . .
F6 C21 F4 112.9(6) . .
F5' C21 F4' 108.8(6) . .
F6 C21 F4' 125.4(8) . .
F4 C21 F4' 18.6(6) . .
F5' C21 F6' 107.1(5) . .
F6 C21 F6' 33.9(4) . .
F4 C21 F6' 85.2(6) . .
F4' C21 F6' 102.2(5) . .
F5' C21 F5 29.3(6) . .
F6 C21 F5 104.7(5) . .
F4 C21 F5 105.0(5) . .
F4' C21 F5 87.8(6) . .
F6' C21 F5 133.2(5) . .
F5' C21 C20 114.6(5) . .
F6 C21 C20 113.5(5) . .
F4 C21 C20 112.9(6) . .
F4' C21 C20 112.8(6) . .
F6' C21 C20 110.5(4) . .
F5 C21 C20 107.0(5) . .
F7 C22 F8' 116.1(13) . .
F7 C22 F9 109.1(6) . .
F8' C22 F9 84.4(7) . .
F7 C22 F7' 14.9(11) . .
F8' C22 F7' 107.1(8) . .
F9 C22 F7' 121.5(13) . .
F7 C22 F9' 91.1(10) . .
F8' C22 F9' 107.9(7) . .
F9 C22 F9' 24.8(8) . .
F7' C22 F9' 105.5(7) . .
F7 C22 F8 105.3(5) . .
F8' C22 F8 21.2(7) . .
F9 C22 F8 105.4(5) . .
F7' C22 F8 93.1(11) . .
F9' C22 F8 128.0(7) . .
F7 C22 C23 114.4(8) . .
F8' C22 C23 114.6(9) . .
F9 C22 C23 114.6(6) . .
F7' C22 C23 111.4(11) . .
F9' C22 C23 109.9(8) . .
F8 C22 C23 107.2(6) . .
O4 C23 C24 127.7(3) . .
O4 C23 C22 115.4(3) . .
C24 C23 C22 116.9(3) . .
C23 C24 C25 119.6(3) . .
C23 C24 H24 120.2 . .
C25 C24 H24 120.2 . .
O5 C25 C24 127.4(3) . .
O5 C25 C26 114.4(3) . .
C24 C25 C26 118.2(3) . .
F10 C26 F11 106.7(4) . .
F10 C26 F12 108.7(4) . .
F11 C26 F12 105.6(4) . .
F10 C26 C25 114.2(4) . .
F11 C26 C25 111.0(4) . .
F12 C26 C25 110.3(3) . .

loop_
_geom_bond_atom_site_label_1
_geom_bond_atom_site_label_2
_geom_bond_distance
_geom_bond_site_symmetry_2
Dy1 O1 2.296(2) 7
Dy1 O5 2.340(2) .
Dy1 O4 2.351(2) .
Dy1 O3 2.354(3) .
Dy1 O1 2.365(2) .
Dy1 O2 2.370(3) .
Dy1 N1 2.450(3) .
Dy1 N2 2.572(3) .
Dy1 Dy1 3.7657(8) 7
S1 C10 1.730(4) .
S1 C16 1.734(4) .
F1 C17 1.326(5) .
F2 C17 1.269(5) .
F3 C17 1.365(5) .
F1' C17 1.416(8) .
F2' C17 1.329(8) .
F3' C17 1.287(9) .
F4 C21 1.295(7) .
F5 C21 1.378(7) .
F6 C21 1.293(7) .
F4' C21 1.341(7) .
F5' C21 1.278(6) .
F6' C21 1.370(6) .
F7 C22 1.321(7) .
F8 C22 1.372(7) .
F9 C22 1.337(6) .
F7' C22 1.349(9) .
F8' C22 1.323(8) .
F9' C22 1.351(8) .
F10 C26 1.317(5) .
F11 C26 1.319(6) .
F12 C26 1.321(5) .
O1 C2 1.353(4) .
O1 Dy1 2.296(2) 7
O2 C18 1.249(4) .
O3 C20 1.247(4) .
O4 C23 1.253(4) .
O5 C25 1.247(4) .
N1 C9 1.329(5) .
N1 C1 1.354(5) .
N2 C10 1.314(5) .
N2 C11 1.401(4) .
C1 C6 1.429(5) .
C1 C2 1.429(5) .
C2 C3 1.378(5) .
C3 C4 1.410(5) .
C3 H3 0.9500 .
C4 C5 1.362(6) .
C4 H4 0.9500 .
C5 C6 1.407(5) .
C5 H5 0.9500 .
C6 C7 1.413(5) .
C7 C8 1.361(6) .
C7 H7 0.9500 .
C8 C9 1.408(5) .
C8 H8 0.9500 .
C9 C10 1.460(5) .
C11 C12 1.396(5) .
C11 C16 1.405(5) .
C12 C13 1.374(5) .
C12 H12 0.9500 .
C13 C14 1.409(6) .
C13 H13 0.9500 .
C14 C15 1.368(6) .
C14 H14 0.9500 .
C15 C16 1.398(5) .
C15 H15 0.9500 .
C17 C18 1.533(5) .
C18 C19 1.389(6) .
C19 C20 1.389(5) .
C19 H19 0.9500 .
C20 C21 1.535(6) .
C22 C23 1.523(5) .
C23 C24 1.389(5) .
C24 C25 1.397(5) .
C24 H24 0.9500 .
C25 C26 1.525(5) .

loop_
_geom_torsion_atom_site_label_1
_geom_torsion_atom_site_label_2
_geom_torsion_atom_site_label_3
_geom_torsion_atom_site_label_4
_geom_torsion
_geom_torsion_site_symmetry_1
_geom_torsion_site_symmetry_4
O1 Dy1 O1 C2 175.6(3) 7 .
O5 Dy1 O1 C2 -73.4(2) . .
O4 Dy1 O1 C2 -121.7(2) . .
O3 Dy1 O1 C2 113.8(2) . .
O2 Dy1 O1 C2 79.1(2) . .
N1 Dy1 O1 C2 -0.4(2) . .
N2 Dy1 O1 C2 -4.8(3) . .
Dy1 Dy1 O1 C2 175.6(3) 7 .
O1 Dy1 O1 Dy1 0.0 7 7
O5 Dy1 O1 Dy1 110.98(11) . 7
O4 Dy1 O1 Dy1 62.66(14) . 7
O3 Dy1 O1 Dy1 -61.81(16) . 7
O2 Dy1 O1 Dy1 -96.56(11) . 7
N1 Dy1 O1 Dy1 -176.04(12) . 7
N2 Dy1 O1 Dy1 179.59(9) . 7
O1 Dy1 O2 C18 71.1(3) 7 .
O5 Dy1 O2 C18 -173.5(3) . .
O4 Dy1 O2 C18 -8.2(4) . .
O3 Dy1 O2 C18 -13.2(3) . .
O1 Dy1 O2 C18 142.2(4) . .
N1 Dy1 O2 C18 -146.6(4) . .
N2 Dy1 O2 C18 -85.1(3) . .
Dy1 Dy1 O2 C18 106.4(3) 7 .
O1 Dy1 O3 C20 -79.2(4) 7 .
O5 Dy1 O3 C20 170.8(3) . .
O4 Dy1 O3 C20 -163.6(4) . .
O1 Dy1 O3 C20 -21.8(4) . .
O2 Dy1 O3 C20 13.6(3) . .
N1 Dy1 O3 C20 69.5(4) . .
N2 Dy1 O3 C20 116.4(4) . .
Dy1 Dy1 O3 C20 -55.8(4) 7 .
O1 Dy1 O4 C23 123.1(3) 7 .
O5 Dy1 O4 C23 14.6(3) . .
O3 Dy1 O4 C23 -150.6(3) . .
O1 Dy1 O4 C23 64.8(4) . .
O2 Dy1 O4 C23 -155.5(3) . .
N1 Dy1 O4 C23 -29.0(4) . .
N2 Dy1 O4 C23 -73.1(3) . .
Dy1 Dy1 O4 C23 98.3(3) 7 .
O1 Dy1 O5 C25 -99.6(3) 7 .
O4 Dy1 O5 C25 -22.1(3) . .
O3 Dy1 O5 C25 4.4(4) . .
O1 Dy1 O5 C25 -166.8(3) . .
O2 Dy1 O5 C25 149.8(3) . .
N1 Dy1 O5 C25 122.1(4) . .
N2 Dy1 O5 C25 56.7(3) . .
Dy1 Dy1 O5 C25 -133.9(3) 7 .
O1 Dy1 N1 C9 179.3(2) 7 .
O5 Dy1 N1 C9 -91.1(3) . .
O4 Dy1 N1 C9 -46.9(3) . .
O3 Dy1 N1 C9 52.9(3) . .
O1 Dy1 N1 C9 -174.8(3) . .
O2 Dy1 N1 C9 107.0(3) . .
N2 Dy1 N1 C9 1.6(3) . .
Dy1 Dy1 N1 C9 -177.2(3) 7 .
O1 Dy1 N1 C1 -5.7(3) 7 .
O5 Dy1 N1 C1 83.8(2) . .
O4 Dy1 N1 C1 128.0(2) . .
O3 Dy1 N1 C1 -132.1(2) . .
O1 Dy1 N1 C1 0.1(2) . .
O2 Dy1 N1 C1 -78.0(2) . .
N2 Dy1 N1 C1 176.6(3) . .
Dy1 Dy1 N1 C1 -2.2(2) 7 .
O1 Dy1 N2 C10 -178.6(2) 7 .
O5 Dy1 N2 C10 68.1(2) . .
O4 Dy1 N2 C10 140.3(2) . .
O3 Dy1 N2 C10 -139.2(2) . .
O1 Dy1 N2 C10 2.3(3) . .
O2 Dy1 N2 C10 -71.4(2) . .
N1 Dy1 N2 C10 -2.2(2) . .
Dy1 Dy1 N2 C10 3.5(5) 7 .
O1 Dy1 N2 C11 3.2(4) 7 .
O5 Dy1 N2 C11 -110.1(3) . .
O4 Dy1 N2 C11 -38.0(3) . .
O3 Dy1 N2 C11 42.6(3) . .
O1 Dy1 N2 C11 -175.9(3) . .
O2 Dy1 N2 C11 110.3(3) . .
N1 Dy1 N2 C11 179.6(3) . .
Dy1 Dy1 N2 C11 -174.8(2) 7 .
C9 N1 C1 C6 -4.0(5) . .
Dy1 N1 C1 C6 -179.2(2) . .
C9 N1 C1 C2 175.3(3) . .
Dy1 N1 C1 C2 0.1(4) . .
Dy1 O1 C2 C3 -7.2(5) 7 .
Dy1 O1 C2 C3 178.5(3) . .
Dy1 O1 C2 C1 175.0(2) 7 .
Dy1 O1 C2 C1 0.6(4) . .
N1 C1 C2 O1 -0.5(5) . .
C6 C1 C2 O1 178.9(3) . .
N1 C1 C2 C3 -178.5(3) . .
C6 C1 C2 C3 0.9(5) . .
O1 C2 C3 C4 -178.2(3) . .
C1 C2 C3 C4 -0.3(5) . .
C2 C3 C4 C5 -0.5(6) . .
C3 C4 C5 C6 0.9(6) . .
C4 C5 C6 C7 177.4(4) . .
C4 C5 C6 C1 -0.3(5) . .
N1 C1 C6 C5 178.8(3) . .
C2 C1 C6 C5 -0.5(5) . .
N1 C1 C6 C7 0.9(5) . .
C2 C1 C6 C7 -178.4(3) . .
C5 C6 C7 C8 -176.1(4) . .
C1 C6 C7 C8 1.6(5) . .
C6 C7 C8 C9 -1.1(6) . .
C1 N1 C9 C8 4.7(5) . .
Dy1 N1 C9 C8 179.5(3) . .
C1 N1 C9 C10 -175.8(3) . .
Dy1 N1 C9 C10 -0.9(4) . .
C7 C8 C9 N1 -2.2(6) . .
C7 C8 C9 C10 178.4(3) . .
C11 N2 C10 C9 -178.6(3) . .
Dy1 N2 C10 C9 2.7(4) . .
C11 N2 C10 S1 1.6(4) . .
Dy1 N2 C10 S1 -177.06(15) . .
N1 C9 C10 N2 -1.4(5) . .
C8 C9 C10 N2 178.2(3) . .
N1 C9 C10 S1 178.4(3) . .
C8 C9 C10 S1 -2.0(5) . .
C16 S1 C10 N2 -1.8(3) . .
C16 S1 C10 C9 178.4(3) . .
C10 N2 C11 C12 178.0(3) . .
Dy1 N2 C11 C12 -3.7(5) . .
C10 N2 C11 C16 -0.4(4) . .
Dy1 N2 C11 C16 177.9(2) . .
N2 C11 C12 C13 -178.1(3) . .
C16 C11 C12 C13 0.3(5) . .
C11 C12 C13 C14 0.6(6) . .
C12 C13 C14 C15 -1.2(6) . .
C13 C14 C15 C16 0.9(5) . .
C14 C15 C16 C11 0.0(5) . .
C14 C15 C16 S1 178.6(3) . .
C12 C11 C16 C15 -0.6(5) . .
N2 C11 C16 C15 178.0(3) . .
C12 C11 C16 S1 -179.4(3) . .
N2 C11 C16 S1 -0.9(4) . .
C10 S1 C16 C15 -177.4(3) . .
C10 S1 C16 C11 1.4(3) . .
Dy1 O2 C18 C19 10.3(6) . .
Dy1 O2 C18 C17 -171.8(2) . .
F2 C17 C18 O2 67.8(6) . .
F3' C17 C18 O2 -91.6(12) . .
F1 C17 C18 O2 -55.8(5) . .
F2' C17 C18 O2 137.5(10) . .
F3 C17 C18 O2 -169.7(4) . .
F1' C17 C18 O2 25.7(9) . .
F2 C17 C18 C19 -114.1(6) . .
F3' C17 C18 C19 86.5(12) . .
F1 C17 C18 C19 122.3(4) . .
F2' C17 C18 C19 -44.4(11) . .
F3 C17 C18 C19 8.4(6) . .
F1' C17 C18 C19 -156.2(9) . .
O2 C18 C19 C20 0.9(7) . .
C17 C18 C19 C20 -176.9(4) . .
Dy1 O3 C20 C19 -11.0(7) . .
Dy1 O3 C20 C21 169.2(3) . .
C18 C19 C20 O3 -0.7(7) . .
C18 C19 C20 C21 179.2(4) . .
O3 C20 C21 F5' -91.0(8) . .
C19 C20 C21 F5' 89.1(8) . .
O3 C20 C21 F6 -6.5(7) . .
C19 C20 C21 F6 173.6(7) . .
O3 C20 C21 F4 123.6(6) . .
C19 C20 C21 F4 -56.3(7) . .
O3 C20 C21 F4' 143.7(6) . .
C19 C20 C21 F4' -36.1(7) . .
O3 C20 C21 F6' 30.0(6) . .
C19 C20 C21 F6' -149.8(6) . .
O3 C20 C21 F5 -121.4(5) . .
C19 C20 C21 F5 58.7(6) . .
Dy1 O4 C23 C24 -5.3(6) . .
Dy1 O4 C23 C22 177.0(2) . .
F7 C22 C23 O4 -33.8(8) . .
F8' C22 C23 O4 103.8(9) . .
F9 C22 C23 O4 -160.9(8) . .
F7' C22 C23 O4 -18.0(9) . .
F9' C22 C23 O4 -134.5(9) . .
F8 C22 C23 O4 82.5(7) . .
F7 C22 C23 C24 148.3(7) . .
F8' C22 C23 C24 -74.1(9) . .
F9 C22 C23 C24 21.2(9) . .
F7' C22 C23 C24 164.1(9) . .
F9' C22 C23 C24 47.6(9) . .
F8 C22 C23 C24 -95.4(7) . .
O4 C23 C24 C25 -7.5(6) . .
C22 C23 C24 C25 170.1(4) . .
Dy1 O5 C25 C24 20.8(6) . .
Dy1 O5 C25 C26 -159.7(3) . .
C23 C24 C25 O5 -0.1(6) . .
C23 C24 C25 C26 -179.6(4) . .
O5 C25 C26 F10 -175.7(4) . .
C24 C25 C26 F10 3.8(6) . .
O5 C25 C26 F11 -55.1(5) . .
C24 C25 C26 F11 124.4(4) . .
O5 C25 C26 F12 61.6(5) . .
C24 C25 C26 F12 -118.9(4) . .
